data_4080478
loop_
_publ_author_name
'Frutos-Pedre\~no, Roberto'
'Gonz\'alez-Herrero, Pablo'
'Vicente, Jos\'e'
'Jones, Peter G.'

_publ_section_title
;
 Synthesis and Reactivity of Ortho-Palladated 3-Phenylpropanamides.
 Insertion of CO, XyNC, and Alkynes into the Pd--C Bond. Synthesis of
 Seven- and Nine-Membered Palladacycles and Benzazepine- and
 Benzazonine-Based Heterocycles
;
_journal_issue 6
_journal_name_full Organometallics
_journal_page_first 1892
_journal_paper_doi 10.1021/om4000192
_journal_volume 32
_journal_year 2013
_chemical_formula_sum 'C30 H36 F3 N3 O4 Pd S'
_chemical_formula_weight 698.08
_chemical_name_systematic
; 
 ? 
;
_space_group_IT_number 15
_symmetry_cell_setting monoclinic
_symmetry_space_group_name_Hall '-C 2yc'
_symmetry_space_group_name_H-M 'C 1 2/c 1'
_atom_sites_solution_hydrogens geom
_atom_sites_solution_primary direct
_atom_sites_solution_secondary difmap
_audit_creation_method SHELXL-97
_cell_angle_alpha 90.00
_cell_angle_beta 97.947(2)
_cell_angle_gamma 90.00
_cell_formula_units_Z 8
_cell_length_a 25.0366(5)
_cell_length_b 9.8044(2)
_cell_length_c 25.8625(5)
_cell_measurement_reflns_used 63727
_cell_measurement_temperature 100(2)
_cell_measurement_theta_max 30.8270
_cell_measurement_theta_min 2.2292
_cell_volume 6287.5(2)
_computing_cell_refinement
; 
CrysAlisPro, Agilent Technologies, 
Version 1.171.34.49 (release 20-01-2011 CrysAlis171 .NET) 
(compiled Jan 20 2011,15:58:25) 
;
_computing_data_collection
; 
CrysAlisPro, Agilent Technologies, 
Version 1.171.34.49 (release 20-01-2011 CrysAlis171 .NET) 
(compiled Jan 20 2011,15:58:25) 
;
_computing_data_reduction
; 
CrysAlisPro, Agilent Technologies, 
Version 1.171.34.49 (release 20-01-2011 CrysAlis171 .NET) 
(compiled Jan 20 2011,15:58:25) 
;
_computing_molecular_graphics 'Siemens XP'
_computing_publication_material SHELXL-97
_computing_structure_refinement 'SHELXL-97 (Sheldrick, 1997)'
_computing_structure_solution 'SHELXS-97 (Sheldrick, 1990)'
_diffrn_ambient_temperature 100(2)
_diffrn_detector_area_resol_mean 16.1419
_diffrn_measured_fraction_theta_full 0.992
_diffrn_measured_fraction_theta_max 0.956
_diffrn_measurement_device_type 'Oxford Diffraction Xcalibur, Eos'
_diffrn_measurement_method \w-scan
_diffrn_radiation_monochromator graphite
_diffrn_radiation_source 'Enhance (Mo) X-ray Source'
_diffrn_radiation_type MoK\a
_diffrn_radiation_wavelength 0.71073
_diffrn_reflns_av_R_equivalents 0.0277
_diffrn_reflns_av_sigmaI/netI 0.0119
_diffrn_reflns_limit_h_max 35
_diffrn_reflns_limit_h_min -35
_diffrn_reflns_limit_k_max 14
_diffrn_reflns_limit_k_min -14
_diffrn_reflns_limit_l_max 36
_diffrn_reflns_limit_l_min -37
_diffrn_reflns_number 156346
_diffrn_reflns_theta_full 30.00
_diffrn_reflns_theta_max 30.90
_diffrn_reflns_theta_min 2.23
_exptl_absorpt_coefficient_mu 0.713
_exptl_absorpt_correction_T_max 1.00000
_exptl_absorpt_correction_T_min 0.92311
_exptl_absorpt_correction_type multi-scan
_exptl_absorpt_process_details
; 
CrysAlisPro, Agilent Technologies, 
Version 1.171.34.49 (release 20-01-2011 CrysAlis171 .NET) 
(compiled Jan 20 2011,15:58:25) 
;
_exptl_crystal_colour yellow
_exptl_crystal_density_diffrn 1.475
_exptl_crystal_density_meas ?
_exptl_crystal_density_method 'not measured'
_exptl_crystal_description block
_exptl_crystal_F_000 2864
_exptl_crystal_size_max 0.35
_exptl_crystal_size_mid 0.30
_exptl_crystal_size_min 0.15
_refine_diff_density_max 0.483
_refine_diff_density_min -0.460
_refine_diff_density_rms 0.058
_refine_ls_extinction_method none
_refine_ls_goodness_of_fit_ref 1.097
_refine_ls_hydrogen_treatment 'NH free, rigid methyls, others riding'
_refine_ls_matrix_type full
_refine_ls_number_parameters 391
_refine_ls_number_reflns 9499
_refine_ls_number_restraints 0
_refine_ls_restrained_S_all 1.097
_refine_ls_R_factor_all 0.0250
_refine_ls_R_factor_gt 0.0220
_refine_ls_shift/su_max 0.003
_refine_ls_shift/su_mean 0.000
_refine_ls_structure_factor_coef Fsqd
_refine_ls_weighting_details 'calc w=1/[\s^2^(Fo^2^)+(0.0200P)^2^+9.2862P] where P=(Fo^2^+2Fc^2^)/3'
_refine_ls_weighting_scheme calc
_refine_ls_wR_factor_gt 0.0521
_refine_ls_wR_factor_ref 0.0536
_reflns_number_gt 8854
_reflns_number_total 9499
_reflns_threshold_expression >2sigma(I)
_cod_data_source_file om4000192_si_002.cif
_cod_data_source_block goodfri
_cod_depositor_comments
;
The following automatic conversions were performed:

'_exptl_crystal_density_meas' value 'not measured' was changed to '?'
- the value is perceived as not measured.

Automatic conversion script
Id: cif_fix_values 3008 2015-01-20 13:52:24Z robertas 
;
_cod_original_sg_symbol_H-M 'C 2/c'
_cod_database_code 4080478

loop_
_symmetry_equiv_pos_as_xyz
'x, y, z'
'-x, y, -z+1/2'
'x+1/2, y+1/2, z'
'-x+1/2, y+1/2, -z+1/2'
'-x, -y, -z'
'x, -y, z-1/2'
'-x+1/2, -y+1/2, -z'
'x+1/2, -y+1/2, z-1/2'

loop_
_atom_site_label
_atom_site_type_symbol
_atom_site_fract_x
_atom_site_fract_y
_atom_site_fract_z
_atom_site_U_iso_or_equiv
_atom_site_adp_type
_atom_site_occupancy
_atom_site_symmetry_multiplicity
_atom_site_calc_flag
_atom_site_refinement_flags
Pd Pd 0.330124(3) 0.399913(9) 0.135457(3) 0.01063(3) Uani 1 1 d .
O1 O 0.32968(4) 0.40279(9) 0.05615(3) 0.01513(17) Uani 1 1 d .
N1 N 0.30820(5) 0.61198(13) 0.02233(5) 0.0212(2) Uani 1 1 d .
H01 H 0.3086(8) 0.667(2) -0.0030(8) 0.032(5) Uiso 1 1 d .
H02 H 0.2852(8) 0.627(2) 0.0441(8) 0.030(5) Uiso 1 1 d .
N2 N 0.32737(4) 0.36625(11) 0.21480(4) 0.01463(19) Uani 1 1 d .
N3 N 0.26319(4) 0.26057(11) 0.12240(4) 0.0170(2) Uani 1 1 d .
C1 C 0.39358(5) 0.52645(12) 0.14492(4) 0.0116(2) Uani 1 1 d .
C2 C 0.43836(5) 0.49038(12) 0.12430(4) 0.0123(2) Uani 1 1 d .
C3 C 0.44187(5) 0.35191(12) 0.10020(5) 0.0135(2) Uani 1 1 d .
C4 C 0.43970(5) 0.33557(13) 0.04604(5) 0.0153(2) Uani 1 1 d .
C5 C 0.44134(6) 0.20369(14) 0.02568(5) 0.0217(3) Uani 1 1 d .
H5 H 0.4404 0.1921 -0.0109 0.026 Uiso 1 1 calc R
C6 C 0.44431(6) 0.08938(14) 0.05764(6) 0.0256(3) Uani 1 1 d .
H6 H 0.4447 0.0007 0.0429 0.031 Uiso 1 1 calc R
C7 C 0.44664(6) 0.10551(14) 0.11126(6) 0.0227(3) Uani 1 1 d .
H7 H 0.4486 0.0280 0.1335 0.027 Uiso 1 1 calc R
C8 C 0.44601(5) 0.23603(13) 0.13206(5) 0.0173(2) Uani 1 1 d .
H8 H 0.4484 0.2469 0.1688 0.021 Uiso 1 1 calc R
C9 C 0.43055(5) 0.45473(13) 0.00862(5) 0.0158(2) Uani 1 1 d .
H9A H 0.4537 0.4435 -0.0192 0.019 Uiso 1 1 calc R
H9B H 0.4415 0.5400 0.0277 0.019 Uiso 1 1 calc R
C10 C 0.37111(5) 0.46769(13) -0.01670(5) 0.0156(2) Uani 1 1 d .
H10A H 0.3679 0.5431 -0.0424 0.019 Uiso 1 1 calc R
H10B H 0.3599 0.3823 -0.0356 0.019 Uiso 1 1 calc R
C11 C 0.33421(5) 0.49470(13) 0.02327(5) 0.0145(2) Uani 1 1 d .
C12 C 0.30014(5) 0.47926(14) 0.23922(5) 0.0185(2) Uani 1 1 d .
H12A H 0.2939 0.4522 0.2744 0.028 Uiso 1 1 calc R
H12B H 0.2655 0.4994 0.2179 0.028 Uiso 1 1 calc R
H12C H 0.3230 0.5607 0.2414 0.028 Uiso 1 1 calc R
C13 C 0.38000(6) 0.34243(15) 0.24774(5) 0.0220(3) Uani 1 1 d .
H13A H 0.4028 0.4234 0.2469 0.033 Uiso 1 1 calc R
H13B H 0.3979 0.2638 0.2343 0.033 Uiso 1 1 calc R
H13C H 0.3740 0.3244 0.2838 0.033 Uiso 1 1 calc R
C14 C 0.29447(7) 0.23856(15) 0.21578(5) 0.0247(3) Uani 1 1 d .
H14A H 0.2827 0.2283 0.2506 0.030 Uiso 1 1 calc R
H14B H 0.3169 0.1586 0.2097 0.030 Uiso 1 1 calc R
C15 C 0.24558(6) 0.24306(17) 0.17440(6) 0.0267(3) Uani 1 1 d .
H15A H 0.2248 0.1574 0.1751 0.032 Uiso 1 1 calc R
H15B H 0.2219 0.3199 0.1814 0.032 Uiso 1 1 calc R
C16 C 0.21846(5) 0.31681(16) 0.08531(6) 0.0241(3) Uani 1 1 d .
H16A H 0.2298 0.3244 0.0506 0.036 Uiso 1 1 calc R
H16B H 0.2087 0.4073 0.0972 0.036 Uiso 1 1 calc R
H16C H 0.1872 0.2561 0.0835 0.036 Uiso 1 1 calc R
C17 C 0.28121(7) 0.13044(14) 0.10166(6) 0.0260(3) Uani 1 1 d .
H17A H 0.2511 0.0657 0.0972 0.039 Uiso 1 1 calc R
H17B H 0.3109 0.0927 0.1262 0.039 Uiso 1 1 calc R
H17C H 0.2936 0.1467 0.0679 0.039 Uiso 1 1 calc R
C21 C 0.38720(5) 0.65394(12) 0.17409(4) 0.0126(2) Uani 1 1 d .
C22 C 0.33970(5) 0.73078(13) 0.16452(5) 0.0167(2) Uani 1 1 d .
H22 H 0.3125 0.7050 0.1369 0.020 Uiso 1 1 calc R
C23 C 0.33173(6) 0.84430(14) 0.19481(6) 0.0219(3) Uani 1 1 d .
H23 H 0.2992 0.8950 0.1878 0.026 Uiso 1 1 calc R
C24 C 0.37106(7) 0.88393(14) 0.23529(6) 0.0257(3) Uani 1 1 d .
H24 H 0.3654 0.9609 0.2562 0.031 Uiso 1 1 calc R
C25 C 0.41871(6) 0.81000(15) 0.24492(5) 0.0239(3) Uani 1 1 d .
H25 H 0.4461 0.8375 0.2721 0.029 Uiso 1 1 calc R
C26 C 0.42649(5) 0.69584(14) 0.21497(5) 0.0176(2) Uani 1 1 d .
H26 H 0.4590 0.6453 0.2223 0.021 Uiso 1 1 calc R
C31 C 0.48705(5) 0.57843(12) 0.12437(5) 0.0129(2) Uani 1 1 d .
C32 C 0.48312(5) 0.71752(13) 0.11188(5) 0.0153(2) Uani 1 1 d .
H32 H 0.4486 0.7577 0.1025 0.018 Uiso 1 1 calc R
C33 C 0.52915(5) 0.79722(13) 0.11304(5) 0.0173(2) Uani 1 1 d .
H33 H 0.5260 0.8913 0.1044 0.021 Uiso 1 1 calc R
C34 C 0.57993(5) 0.73959(14) 0.12681(5) 0.0175(2) Uani 1 1 d .
H34 H 0.6113 0.7948 0.1285 0.021 Uiso 1 1 calc R
C35 C 0.58467(5) 0.60158(14) 0.13803(5) 0.0171(2) Uani 1 1 d .
H35 H 0.6193 0.5617 0.1468 0.021 Uiso 1 1 calc R
C36 C 0.53859(5) 0.52141(13) 0.13640(5) 0.0149(2) Uani 1 1 d .
H36 H 0.5421 0.4266 0.1436 0.018 Uiso 1 1 calc R
C99 C 0.11270(5) 0.65661(14) 0.09143(6) 0.0223(3) Uani 1 1 d .
S S 0.182254(12) 0.70785(3) 0.114466(11) 0.01455(6) Uani 1 1 d .
O2 O 0.19937(4) 0.60942(11) 0.15470(4) 0.0248(2) Uani 1 1 d .
O3 O 0.20826(4) 0.69482(10) 0.06789(4) 0.02034(19) Uani 1 1 d .
O4 O 0.17730(4) 0.84611(10) 0.13205(4) 0.02213(19) Uani 1 1 d .
F1 F 0.11089(4) 0.53003(9) 0.07237(4) 0.0307(2) Uani 1 1 d .
F2 F 0.08955(4) 0.73812(10) 0.05390(5) 0.0411(3) Uani 1 1 d .
F3 F 0.08312(4) 0.65935(12) 0.13047(5) 0.0433(3) Uani 1 1 d .

loop_
_atom_site_aniso_label
_atom_site_aniso_U_11
_atom_site_aniso_U_22
_atom_site_aniso_U_33
_atom_site_aniso_U_23
_atom_site_aniso_U_13
_atom_site_aniso_U_12
Pd 0.01093(4) 0.01103(4) 0.01031(4) 0.00070(3) 0.00279(3) -0.00100(3)
O1 0.0157(4) 0.0186(4) 0.0111(4) 0.0007(3) 0.0020(3) -0.0043(3)
N1 0.0224(6) 0.0244(6) 0.0183(5) 0.0068(4) 0.0090(4) 0.0056(5)
N2 0.0179(5) 0.0151(5) 0.0115(4) 0.0014(4) 0.0044(4) 0.0003(4)
N3 0.0193(5) 0.0163(5) 0.0163(5) -0.0017(4) 0.0058(4) -0.0054(4)
C1 0.0109(5) 0.0121(5) 0.0116(5) 0.0009(4) 0.0006(4) -0.0005(4)
C2 0.0116(5) 0.0133(5) 0.0118(5) 0.0007(4) 0.0007(4) 0.0002(4)
C3 0.0108(5) 0.0141(5) 0.0157(5) -0.0010(4) 0.0026(4) 0.0013(4)
C4 0.0138(5) 0.0166(5) 0.0157(5) -0.0007(4) 0.0029(4) 0.0009(4)
C5 0.0253(6) 0.0217(6) 0.0181(6) -0.0053(5) 0.0031(5) 0.0035(5)
C6 0.0312(7) 0.0164(6) 0.0288(7) -0.0058(5) 0.0025(6) 0.0056(5)
C7 0.0264(7) 0.0155(6) 0.0264(7) 0.0023(5) 0.0043(5) 0.0055(5)
C8 0.0174(5) 0.0163(6) 0.0184(6) 0.0006(4) 0.0035(4) 0.0034(4)
C9 0.0147(5) 0.0196(6) 0.0136(5) 0.0002(4) 0.0036(4) -0.0012(4)
C10 0.0162(5) 0.0200(6) 0.0108(5) 0.0005(4) 0.0035(4) -0.0009(4)
C11 0.0118(5) 0.0197(6) 0.0117(5) -0.0005(4) 0.0009(4) -0.0030(4)
C12 0.0224(6) 0.0197(6) 0.0149(5) 0.0010(4) 0.0074(5) 0.0043(5)
C13 0.0225(6) 0.0287(7) 0.0148(6) 0.0047(5) 0.0026(5) 0.0067(5)
C14 0.0386(8) 0.0192(6) 0.0179(6) 0.0033(5) 0.0097(6) -0.0087(6)
C15 0.0304(7) 0.0306(7) 0.0214(6) -0.0029(6) 0.0119(6) -0.0166(6)
C16 0.0159(6) 0.0296(7) 0.0267(7) -0.0057(6) 0.0020(5) -0.0055(5)
C17 0.0354(8) 0.0153(6) 0.0284(7) -0.0036(5) 0.0080(6) -0.0037(5)
C21 0.0140(5) 0.0125(5) 0.0119(5) 0.0004(4) 0.0043(4) -0.0019(4)
C22 0.0168(5) 0.0145(5) 0.0193(6) 0.0005(4) 0.0046(4) 0.0012(4)
C23 0.0271(7) 0.0156(6) 0.0251(7) 0.0024(5) 0.0109(5) 0.0056(5)
C24 0.0417(8) 0.0159(6) 0.0214(6) -0.0039(5) 0.0108(6) 0.0008(6)
C25 0.0325(7) 0.0225(6) 0.0166(6) -0.0047(5) 0.0034(5) -0.0057(6)
C26 0.0177(5) 0.0201(6) 0.0149(5) -0.0008(5) 0.0020(4) -0.0014(5)
C31 0.0116(5) 0.0158(5) 0.0118(5) -0.0010(4) 0.0028(4) -0.0004(4)
C32 0.0123(5) 0.0162(5) 0.0180(5) 0.0014(4) 0.0040(4) 0.0013(4)
C33 0.0169(6) 0.0159(5) 0.0201(6) 0.0012(4) 0.0066(4) -0.0002(5)
C34 0.0130(5) 0.0218(6) 0.0186(6) -0.0016(5) 0.0053(4) -0.0034(5)
C35 0.0110(5) 0.0231(6) 0.0172(5) -0.0016(5) 0.0020(4) 0.0019(4)
C36 0.0141(5) 0.0158(5) 0.0149(5) -0.0001(4) 0.0023(4) 0.0020(4)
C99 0.0176(6) 0.0188(6) 0.0304(7) 0.0023(5) 0.0025(5) -0.0005(5)
S 0.01376(13) 0.01700(13) 0.01306(13) 0.00079(10) 0.00246(10) 0.00189(10)
O2 0.0283(5) 0.0272(5) 0.0184(5) 0.0068(4) 0.0012(4) 0.0064(4)
O3 0.0205(4) 0.0248(5) 0.0171(4) 0.0008(4) 0.0076(3) 0.0021(4)
O4 0.0225(5) 0.0202(5) 0.0238(5) -0.0046(4) 0.0033(4) 0.0013(4)
F1 0.0295(5) 0.0195(4) 0.0416(5) -0.0025(4) 0.0000(4) -0.0069(3)
F2 0.0260(5) 0.0295(5) 0.0604(7) 0.0141(5) -0.0201(5) -0.0040(4)
F3 0.0250(5) 0.0507(7) 0.0594(7) -0.0082(6) 0.0240(5) -0.0081(5)

loop_
_atom_type_symbol
_atom_type_description
_atom_type_scat_dispersion_real
_atom_type_scat_dispersion_imag
_atom_type_scat_source
C C 0.0033 0.0016 'International Tables Vol C Tables 4.2.6.8 and 6.1.1.4'
H H 0.0000 0.0000 'International Tables Vol C Tables 4.2.6.8 and 6.1.1.4'
N N 0.0061 0.0033 'International Tables Vol C Tables 4.2.6.8 and 6.1.1.4'
O O 0.0106 0.0060 'International Tables Vol C Tables 4.2.6.8 and 6.1.1.4'
F F 0.0171 0.0103 'International Tables Vol C Tables 4.2.6.8 and 6.1.1.4'
S S 0.1246 0.1234 'International Tables Vol C Tables 4.2.6.8 and 6.1.1.4'
Pd Pd -0.9988 1.0072 'International Tables Vol C Tables 4.2.6.8 and 6.1.1.4'

loop_
_geom_angle_atom_site_label_1
_geom_angle_atom_site_label_2
_geom_angle_atom_site_label_3
_geom_angle
C1 Pd O1 90.47(4)
C1 Pd N2 96.38(4)
O1 Pd N2 171.41(4)
C1 Pd N3 177.57(4)
O1 Pd N3 87.44(4)
N2 Pd N3 85.59(4)
C11 O1 Pd 134.38(8)
C13 N2 C12 107.22(10)
C13 N2 C14 107.73(11)
C12 N2 C14 109.25(10)
C13 N2 Pd 116.17(8)
C12 N2 Pd 112.27(8)
C14 N2 Pd 103.96(8)
C16 N3 C17 109.19(11)
C16 N3 C15 109.80(11)
C17 N3 C15 111.91(11)
C16 N3 Pd 111.65(8)
C17 N3 Pd 109.55(9)
C15 N3 Pd 104.71(8)
C2 C1 C21 125.11(11)
C2 C1 Pd 118.42(9)
C21 C1 Pd 116.46(8)
C1 C2 C31 124.67(11)
C1 C2 C3 119.94(10)
C31 C2 C3 115.37(10)
C8 C3 C4 119.00(11)
C8 C3 C2 119.58(11)
C4 C3 C2 121.40(11)
C5 C4 C3 118.82(12)
C5 C4 C9 118.83(11)
C3 C4 C9 122.10(11)
C6 C5 C4 121.59(12)
C5 C6 C7 119.60(13)
C8 C7 C6 119.36(13)
C7 C8 C3 121.60(12)
C4 C9 C10 112.69(10)
C11 C10 C9 111.75(10)
O1 C11 N1 123.21(12)
O1 C11 C10 117.48(11)
N1 C11 C10 119.31(11)
N2 C14 C15 110.87(11)
N3 C15 C14 109.44(12)
C22 C21 C26 117.75(11)
C22 C21 C1 120.87(11)
C26 C21 C1 121.19(11)
C23 C22 C21 121.01(12)
C24 C23 C22 120.40(13)
C25 C24 C23 119.39(13)
C24 C25 C26 120.23(13)
C25 C26 C21 121.21(12)
C36 C31 C32 118.20(11)
C36 C31 C2 119.74(11)
C32 C31 C2 122.05(11)
C33 C32 C31 120.70(11)
C32 C33 C34 120.19(12)
C35 C34 C33 119.93(12)
C34 C35 C36 119.90(12)
C35 C36 C31 121.03(12)
F2 C99 F3 108.05(12)
F2 C99 F1 107.52(12)
F3 C99 F1 107.75(12)
F2 C99 S 111.86(10)
F3 C99 S 110.55(10)
F1 C99 S 110.96(10)
O2 S O4 115.61(6)
O2 S O3 114.69(6)
O4 S O3 114.38(6)
O2 S C99 103.05(7)
O4 S C99 103.97(6)
O3 S C99 102.78(6)

loop_
_geom_bond_atom_site_label_1
_geom_bond_atom_site_label_2
_geom_bond_distance
Pd C1 2.0039(11)
Pd O1 2.0498(9)
Pd N2 2.0889(10)
Pd N3 2.1524(11)
O1 C11 1.2547(15)
N1 C11 1.3199(17)
N2 C13 1.4853(17)
N2 C12 1.4866(16)
N2 C14 1.5007(17)
N3 C16 1.4768(18)
N3 C17 1.4784(18)
N3 C15 1.4820(17)
C1 C2 1.3534(16)
C1 C21 1.4800(16)
C2 C31 1.4936(16)
C2 C3 1.5015(16)
C3 C8 1.3989(17)
C3 C4 1.4034(17)
C4 C5 1.3990(18)
C4 C9 1.5142(18)
C5 C6 1.388(2)
C6 C7 1.389(2)
C7 C8 1.3890(18)
C9 C10 1.5461(17)
C10 C11 1.5021(16)
C14 C15 1.511(2)
C21 C22 1.4005(17)
C21 C26 1.4024(17)
C22 C23 1.3911(18)
C23 C24 1.390(2)
C24 C25 1.389(2)
C25 C26 1.3901(19)
C31 C36 1.4012(16)
C31 C32 1.4018(17)
C32 C33 1.3894(17)
C33 C34 1.3917(18)
C34 C35 1.3856(19)
C35 C36 1.3918(17)
C99 F2 1.3270(17)
C99 F3 1.3326(17)
C99 F1 1.3338(17)
C99 S 1.8312(14)
S O2 1.4404(10)
S O4 1.4406(10)
S O3 1.4520(9)

loop_
_geom_hbond_atom_site_label_D
_geom_hbond_atom_site_label_H
_geom_hbond_atom_site_label_A
_geom_hbond_distance_DH
_geom_hbond_distance_HA
_geom_hbond_distance_DA
_geom_hbond_angle_DHA
_geom_hbond_site_symmetry_A
N1 H01 O3 0.85(2) 2.16(2) 2.9893(15) 168.2(18) 7_565
N1 H02 O3 0.87(2) 2.20(2) 3.0207(15) 155.7(18) .
C12 H12B O2 0.98 2.42 3.3536(17) 160.1 .
C16 H16B O2 0.98 2.51 3.4522(19) 161.5 .
C10 H10A F2 0.99 2.43 3.2369(16) 138.1 7_565
C10 H10A O4 0.99 2.67 3.5640(16) 150.9 7_565
C12 H12A O4 0.98 2.64 3.5478(16) 153.9 4_545
C35 H35 O4 0.95 2.62 3.4316(16) 143.4 3_545

loop_
_geom_torsion_atom_site_label_1
_geom_torsion_atom_site_label_2
_geom_torsion_atom_site_label_3
_geom_torsion_atom_site_label_4
_geom_torsion
C1 Pd O1 C11 -44.24(12)
N2 Pd O1 C11 172.7(2)
N3 Pd O1 C11 136.99(12)
C1 Pd N2 C13 -43.48(10)
O1 Pd N2 C13 99.3(3)
N3 Pd N2 C13 135.10(10)
C1 Pd N2 C12 80.41(9)
O1 Pd N2 C12 -136.8(2)
N3 Pd N2 C12 -101.01(9)
C1 Pd N2 C14 -161.63(9)
O1 Pd N2 C14 -18.9(3)
N3 Pd N2 C14 16.95(9)
C1 Pd N3 C16 -85.2(11)
O1 Pd N3 C16 -54.64(9)
N2 Pd N3 C16 130.38(9)
C1 Pd N3 C17 35.9(11)
O1 Pd N3 C17 66.43(9)
N2 Pd N3 C17 -108.55(9)
C1 Pd N3 C15 156.1(11)
O1 Pd N3 C15 -173.39(9)
N2 Pd N3 C15 11.63(9)
O1 Pd C1 C2 -55.00(9)
N2 Pd C1 C2 119.82(9)
N3 Pd C1 C2 -24.5(11)
O1 Pd C1 C21 124.63(9)
N2 Pd C1 C21 -60.55(9)
N3 Pd C1 C21 155.1(10)
C21 C1 C2 C31 -4.70(19)
Pd C1 C2 C31 174.89(9)
C21 C1 C2 C3 173.88(11)
Pd C1 C2 C3 -6.53(15)
C1 C2 C3 C8 -69.14(15)
C31 C2 C3 C8 109.57(13)
C1 C2 C3 C4 109.19(14)
C31 C2 C3 C4 -72.11(14)
C8 C3 C4 C5 0.47(18)
C2 C3 C4 C5 -177.86(11)
C8 C3 C4 C9 174.80(11)
C2 C3 C4 C9 -3.53(18)
C3 C4 C5 C6 0.9(2)
C9 C4 C5 C6 -173.63(13)
C4 C5 C6 C7 -1.1(2)
C5 C6 C7 C8 -0.1(2)
C6 C7 C8 C3 1.4(2)
C4 C3 C8 C7 -1.64(19)
C2 C3 C8 C7 176.72(12)
C5 C4 C9 C10 76.19(14)
C3 C4 C9 C10 -98.14(14)
C4 C9 C10 C11 62.65(14)
Pd O1 C11 N1 -45.64(18)
Pd O1 C11 C10 134.53(10)
C9 C10 C11 O1 -65.23(14)
C9 C10 C11 N1 114.93(13)
C13 N2 C14 C15 -167.77(11)
C12 N2 C14 C15 76.07(14)
Pd N2 C14 C15 -43.95(13)
C16 N3 C15 C14 -158.48(12)
C17 N3 C15 C14 80.10(15)
Pd N3 C15 C14 -38.49(13)
N2 C14 C15 N3 58.28(16)
C2 C1 C21 C22 136.01(13)
Pd C1 C21 C22 -43.59(14)
C2 C1 C21 C26 -49.22(17)
Pd C1 C21 C26 131.18(10)
C26 C21 C22 C23 -0.38(18)
C1 C21 C22 C23 174.56(12)
C21 C22 C23 C24 0.1(2)
C22 C23 C24 C25 0.7(2)
C23 C24 C25 C26 -1.3(2)
C24 C25 C26 C21 1.0(2)
C22 C21 C26 C25 -0.21(19)
C1 C21 C26 C25 -175.13(12)
C1 C2 C31 C36 136.98(13)
C3 C2 C31 C36 -41.65(15)
C1 C2 C31 C32 -44.06(18)
C3 C2 C31 C32 137.30(12)
C36 C31 C32 C33 -1.99(18)
C2 C31 C32 C33 179.05(11)
C31 C32 C33 C34 -0.15(19)
C32 C33 C34 C35 1.74(19)
C33 C34 C35 C36 -1.14(19)
C34 C35 C36 C31 -1.05(19)
C32 C31 C36 C35 2.59(18)
C2 C31 C36 C35 -178.41(11)
F2 C99 S O2 179.27(11)
F3 C99 S O2 58.82(11)
F1 C99 S O2 -60.67(11)
F2 C99 S O4 58.28(12)
F3 C99 S O4 -62.18(11)
F1 C99 S O4 178.34(10)
F2 C99 S O3 -61.24(12)
F3 C99 S O3 178.31(10)
F1 C99 S O3 58.82(11)
